data_2204958
loop_
_publ_author_name
'You-Fu Zhou'
'Ben-Lai Wu'
'Lei Han'
'Mao-Chun Hong'

_publ_section_title
;
 Poly[[diaqua(\m~6~-1,3,5-benzenetricarboxylato)tricadmium(II)]
 dihydrate]
;
_journal_issue 1
_journal_name_full 'Acta Crystallographica Section E'
_journal_page_first m160
_journal_page_last m163
_journal_paper_doi 10.1107/S1600536804033136
_journal_volume 61
_journal_year 2005
_chemical_formula_iupac '[Cd3 (C9 H3 O6)2 (H2 O)2], 2H2 O'
_chemical_formula_moiety 'C18 H10 Cd3 O14, 2H2 O'
_chemical_formula_sum 'C18 H14 Cd3 O16'
_chemical_formula_weight 823.50
_chemical_name_systematic
;
Poly[[diaqua(\m~6~-1,3,5-benzenetricarboxylato)tricadmium(II)] dihydrate]
;
_space_group_IT_number 2
_symmetry_cell_setting triclinic
_symmetry_space_group_name_Hall '-P 1'
_symmetry_space_group_name_H-M 'P -1'
_atom_sites_solution_hydrogens geom
_atom_sites_solution_primary direct
_atom_sites_solution_secondary difmap
_cell_angle_alpha 62.979(2)
_cell_angle_beta 79.162(2)
_cell_angle_gamma 78.3850(10)
_cell_formula_units_Z 1
_cell_length_a 6.5573(10)
_cell_length_b 9.5294(14)
_cell_length_c 9.8799(15)
_cell_measurement_reflns_used 1498
_cell_measurement_temperature 273(2)
_cell_measurement_theta_max 25.04
_cell_measurement_theta_min 2.33
_cell_volume 535.40(14)
_computing_cell_refinement 'SMART and SAINT (Siemens, 1994)'
_computing_data_collection 'SMART (Siemens, 1996)'
_computing_data_reduction 'XPREP (Siemens, 1994)'
_computing_molecular_graphics SHELXTL
_computing_publication_material 'SHELXL97 (Sheldrick, 1997)'
_computing_structure_refinement SHELXTL
_computing_structure_solution 'SHELXTL (Siemens, 1994)'
_diffrn_ambient_temperature 273(2)
_diffrn_measured_fraction_theta_full 0.985
_diffrn_measured_fraction_theta_max 0.985
_diffrn_measurement_device_type 'Bruker SMART CCD'
_diffrn_measurement_method \w
_diffrn_radiation_monochromator graphite
_diffrn_radiation_source 'fine-focus sealed tube'
_diffrn_radiation_type MoK\a
_diffrn_radiation_wavelength 0.71073
_diffrn_reflns_av_R_equivalents 0.0284
_diffrn_reflns_av_sigmaI/netI 0.0495
_diffrn_reflns_limit_h_max 7
_diffrn_reflns_limit_h_min -5
_diffrn_reflns_limit_k_max 11
_diffrn_reflns_limit_k_min -8
_diffrn_reflns_limit_l_max 11
_diffrn_reflns_limit_l_min -11
_diffrn_reflns_number 2767
_diffrn_reflns_theta_full 25.04
_diffrn_reflns_theta_max 25.04
_diffrn_reflns_theta_min 2.33
_diffrn_standards_decay_% 0
_diffrn_standards_number 0
_exptl_absorpt_coefficient_mu 3.040
_exptl_absorpt_correction_T_max 0.830
_exptl_absorpt_correction_T_min 0.616
_exptl_absorpt_correction_type empirical
_exptl_absorpt_process_details '(SADABS; Sheldrick, 1996)'
_exptl_crystal_colour colorless
_exptl_crystal_density_diffrn 2.554
_exptl_crystal_density_method 'not measured'
_exptl_crystal_description plate
_exptl_crystal_F_000 394
_exptl_crystal_size_max .22
_exptl_crystal_size_mid .14
_exptl_crystal_size_min .06
_refine_diff_density_max 0.817
_refine_diff_density_min -0.854
_refine_ls_extinction_method none
_refine_ls_goodness_of_fit_ref 1.092
_refine_ls_hydrogen_treatment mixed
_refine_ls_matrix_type full
_refine_ls_number_parameters 181
_refine_ls_number_reflns 1898
_refine_ls_number_restraints 5
_refine_ls_restrained_S_all 1.090
_refine_ls_R_factor_gt 0.0482
_refine_ls_shift/su_max 0.000
_refine_ls_shift/su_mean 0.000
_refine_ls_structure_factor_coef Fsqd
_refine_ls_weighting_details 'calc w = 1/[\s^2^(Fo^2^)+(0.04P)^2^+7.0083P] where P = (Fo^2^+2Fc^2^)/3'
_refine_ls_weighting_scheme calc
_refine_ls_wR_factor_gt 0.1026
_refine_ls_wR_factor_ref 0.1164
_reflns_number_gt 1510
_reflns_number_total 1898
_reflns_threshold_expression I>2\s(I)
_cod_data_source_file rz6029.cif
_cod_data_source_block I
_cod_database_code 2204958
_cod_database_fobs_code 2204958

loop_
_symmetry_equiv_pos_as_xyz
'x, y, z'
'-x, -y, -z'

loop_
_atom_site_label
_atom_site_fract_x
_atom_site_fract_y
_atom_site_fract_z
_atom_site_U_iso_or_equiv
_atom_site_adp_type
_atom_site_calc_flag
_atom_site_refinement_flags
_atom_site_occupancy
_atom_site_type_symbol
Cd1 0.19917(11) 0.43515(7) -0.64066(7) 0.0215(2) Uani d . 1 Cd
Cd2 0.5000 -0.5000 0.0000 0.0248(3) Uani d S 1 Cd
C1 0.1570(15) 0.2545(11) 0.2086(11) 0.025(2) Uani d . 1 C
C2 0.2109(14) 0.3121(10) -0.3230(10) 0.0190(19) Uani d . 1 C
C3 0.2942(14) -0.2303(10) 0.1094(10) 0.0184(18) Uani d . 1 C
C4 0.1790(14) 0.1768(10) 0.1029(10) 0.0198(19) Uani d . 1 C
C5 0.1752(14) 0.2733(10) -0.0533(10) 0.0201(19) Uani d . 1 C
H5A 0.1468 0.3831 -0.0891 0.024 Uiso calc R 1 H
C6 0.2134(13) 0.2064(10) -0.1547(9) 0.0160(18) Uani d . 1 C
C7 0.2603(14) 0.0420(10) -0.1008(10) 0.0204(19) Uani d . 1 C
H7A 0.2959 -0.0033 -0.1693 0.024 Uiso calc R 1 H
C8 0.2539(13) -0.0540(10) 0.0553(10) 0.0182(18) Uani d . 1 C
C9 0.2143(14) 0.0135(10) 0.1577(10) 0.0195(19) Uani d . 1 C
H9A 0.2116 -0.0508 0.2622 0.023 Uiso calc R 1 H
O1 0.2588(12) 0.2476(8) -0.4128(7) 0.0352(17) Uani d . 1 O
O2 0.1538(10) 0.4607(7) -0.3686(7) 0.0257(15) Uani d . 1 O
O3 0.1035(13) 0.1865(8) 0.3471(7) 0.0390(18) Uani d . 1 O
O4 0.1999(10) 0.3983(7) 0.1475(7) 0.0265(15) Uani d . 1 O
O5 0.3524(11) -0.2796(7) 0.0084(7) 0.0279(15) Uani d . 1 O
O6 0.2672(11) -0.3164(7) 0.2505(7) 0.0261(15) Uani d . 1 O
O7 0.4146(11) -0.3899(8) -0.2659(8) 0.0309(16) Uani d D 1 O
H7B 0.354(16) -0.431(12) -0.313(12) 0.037 Uiso d D 1 H
H7C 0.423(17) -0.283(6) -0.329(10) 0.037 Uiso d D 1 H
O8 0.3110(19) -0.0801(12) -0.3989(11) 0.068(3) Uani d D 1 O
H8A 0.416(15) -0.049(19) -0.474(12) 0.082 Uiso d D 1 H
H8B 0.207(14) -0.085(18) -0.443(14) 0.082 Uiso d D 1 H

loop_
_atom_site_aniso_label
_atom_site_aniso_U_11
_atom_site_aniso_U_22
_atom_site_aniso_U_33
_atom_site_aniso_U_12
_atom_site_aniso_U_13
_atom_site_aniso_U_23
Cd1 0.0324(4) 0.0156(3) 0.0139(3) -0.0017(3) -0.0008(3) -0.0053(3)
Cd2 0.0344(6) 0.0158(5) 0.0212(5) -0.0023(4) 0.0062(4) -0.0092(4)
C1 0.023(5) 0.026(5) 0.025(5) 0.006(4) -0.007(4) -0.013(4)
C2 0.023(5) 0.016(4) 0.012(4) -0.002(4) -0.003(3) 0.000(4)
C3 0.021(5) 0.014(4) 0.017(5) -0.004(3) -0.002(4) -0.003(4)
C4 0.022(5) 0.020(4) 0.020(5) -0.005(4) 0.001(4) -0.011(4)
C5 0.026(5) 0.013(4) 0.016(4) -0.001(4) -0.005(4) -0.001(4)
C6 0.020(5) 0.015(4) 0.011(4) -0.005(3) -0.003(3) -0.002(3)
C7 0.019(5) 0.022(5) 0.025(5) -0.004(4) 0.001(4) -0.015(4)
C8 0.016(5) 0.019(4) 0.022(5) 0.000(3) -0.004(4) -0.011(4)
C9 0.021(5) 0.020(4) 0.009(4) -0.001(4) 0.000(3) -0.001(3)
O1 0.060(5) 0.024(4) 0.017(4) 0.001(3) -0.004(3) -0.008(3)
O2 0.032(4) 0.020(3) 0.019(3) 0.000(3) -0.003(3) -0.005(3)
O3 0.068(5) 0.034(4) 0.015(4) -0.013(4) 0.002(3) -0.010(3)
O4 0.035(4) 0.018(3) 0.029(4) -0.004(3) 0.002(3) -0.015(3)
O5 0.040(4) 0.017(3) 0.027(4) 0.001(3) 0.000(3) -0.013(3)
O6 0.038(4) 0.016(3) 0.027(4) -0.002(3) -0.004(3) -0.012(3)
O7 0.038(4) 0.019(3) 0.032(4) 0.002(3) -0.008(3) -0.008(3)
O8 0.085(8) 0.053(6) 0.061(7) 0.008(6) -0.029(6) -0.019(5)

loop_
_atom_type_symbol
_atom_type_description
_atom_type_scat_dispersion_real
_atom_type_scat_dispersion_imag
_atom_type_scat_source
C C 0.0033 0.0016 'International Tables Vol C Tables 4.2.6.8 and 6.1.1.4'
H H 0.0000 0.0000 'International Tables Vol C Tables 4.2.6.8 and 6.1.1.4'
O O 0.0106 0.0060 'International Tables Vol C Tables 4.2.6.8 and 6.1.1.4'
Cd Cd -0.8075 1.2024 'International Tables Vol C Tables 4.2.6.8 and 6.1.1.4'

loop_
_geom_angle_atom_site_label_1
_geom_angle_atom_site_label_2
_geom_angle_atom_site_label_3
_geom_angle_site_symmetry_1
_geom_angle_site_symmetry_3
_geom_angle
_geom_angle_publ_flag
O1 Cd1 O6 . 1_564 128.9(3) ?
O1 Cd1 O4 . 1_554 125.9(2) ?
O6 Cd1 O4 1_564 1_554 99.9(2) ?
O1 Cd1 O2 . 2_564 108.2(3) ?
O6 Cd1 O2 1_564 2_564 86.7(2) yes
O4 Cd1 O2 1_554 2_564 94.7(2) ?
O1 Cd1 O7 . 2_654 89.5(3) yes
O6 Cd1 O7 1_564 2_654 80.8(2) yes
O4 Cd1 O7 1_554 2_654 75.2(2) ?
O2 Cd1 O7 2_564 2_654 162.3(2) ?
O1 Cd1 O3 . 1_554 78.4(2) ?
O6 Cd1 O3 1_564 1_554 151.9(2) ?
O4 Cd1 O3 1_554 1_554 52.4(2) yes
O2 Cd1 O3 2_564 1_554 90.4(2) ?
O7 Cd1 O3 2_654 1_554 94.6(2) ?
O5 Cd2 O5 2_645 . 180.0(4) ?
O5 Cd2 O4 2_645 2_655 85.4(2) ?
O5 Cd2 O4 . 2_655 94.6(2) ?
O5 Cd2 O4 2_645 1_545 94.6(2) ?
O5 Cd2 O4 . 1_545 85.4(2) ?
O4 Cd2 O4 2_655 1_545 180.0(3) ?
O5 Cd2 O7 2_645 . 91.0(2) ?
O5 Cd2 O7 . . 89.0(2) ?
O4 Cd2 O7 2_655 . 76.0(2) yes
O4 Cd2 O7 1_545 . 104.0(2) yes
O5 Cd2 O7 2_645 2_645 89.0(2) yes
O5 Cd2 O7 . 2_645 91.0(2) yes
O4 Cd2 O7 2_655 2_645 104.0(2) ?
O4 Cd2 O7 1_545 2_645 76.0(2) ?
O7 Cd2 O7 . 2_645 180.0(3) ?
O3 C1 O4 . . 120.4(8) ?
O3 C1 C4 . . 123.1(9) ?
O4 C1 C4 . . 116.5(8) ?
O1 C2 O2 . . 122.6(8) ?
O1 C2 C6 . . 117.8(7) ?
O2 C2 C6 . . 119.5(8) ?
O6 C3 O5 . . 125.4(8) ?
O6 C3 C8 . . 118.0(8) ?
O5 C3 C8 . . 116.6(8) ?
C9 C4 C5 . . 120.4(8) ?
C9 C4 C1 . . 120.9(8) ?
C5 C4 C1 . . 118.6(8) ?
C6 C5 C4 . . 120.2(8) ?
C6 C5 H5A . . 119.9 ?
C4 C5 H5A . . 119.9 ?
C5 C6 C7 . . 119.6(8) ?
C5 C6 C2 . . 119.6(7) ?
C7 C6 C2 . . 120.8(8) ?
C8 C7 C6 . . 119.9(8) ?
C8 C7 H7A . . 120.0 ?
C6 C7 H7A . . 120.0 ?
C7 C8 C9 . . 120.2(8) ?
C7 C8 C3 . . 118.5(8) ?
C9 C8 C3 . . 121.3(8) ?
C4 C9 C8 . . 119.4(8) ?
C4 C9 H9A . . 120.3 ?
C8 C9 H9A . . 120.3 ?
C2 O1 Cd1 . . 106.4(5) ?
C2 O2 Cd1 . 2_564 121.3(6) ?
C1 O3 Cd1 . 1_556 85.6(6) ?
C1 O4 Cd1 . 1_556 100.9(5) ?
C1 O4 Cd2 . 1_565 129.3(6) ?
Cd1 O4 Cd2 1_556 1_565 102.3(3) ?
C3 O5 Cd2 . . 136.6(6) ?
C3 O6 Cd1 . 1_546 125.9(5) ?
Cd2 O7 Cd1 . 2_654 90.5(2) ?
Cd2 O7 H7B . . 131(7) ?
Cd1 O7 H7B 2_654 . 102(7) ?
Cd2 O7 H7C . . 118(7) ?
Cd1 O7 H7C 2_654 . 86(7) ?
H7B O7 H7C . . 110(10) ?
H8A O8 H8B . . 105(7) ?

loop_
_geom_bond_atom_site_label_1
_geom_bond_atom_site_label_2
_geom_bond_site_symmetry_2
_geom_bond_distance
_geom_bond_publ_flag
Cd1 O1 . 2.193(7) yes
Cd1 O6 1_564 2.212(6) yes
Cd1 O4 1_554 2.273(6) yes
Cd1 O2 2_564 2.330(7) yes
Cd1 O7 2_654 2.548(7) yes
Cd1 O3 1_554 2.629(7) yes
Cd2 O5 2_645 2.159(6) yes
Cd2 O5 . 2.159(6) yes
Cd2 O4 2_655 2.311(7) yes
Cd2 O4 1_545 2.311(7) yes
Cd2 O7 . 2.475(7) yes
Cd2 O7 2_645 2.475(7) yes
C1 O3 . 1.233(11) ?
C1 O4 . 1.289(11) ?
C1 C4 . 1.504(12) ?
C2 O1 . 1.255(11) ?
C2 O2 . 1.272(10) ?
C2 C6 . 1.504(11) ?
C3 O6 . 1.255(10) ?
C3 O5 . 1.255(11) ?
C3 C8 . 1.495(12) ?
C4 C9 . 1.380(12) ?
C4 C5 . 1.394(12) ?
C5 C6 . 1.376(12) ?
C5 H5A . 0.9300 ?
C6 C7 . 1.393(12) ?
C7 C8 . 1.388(13) ?
C7 H7A . 0.9300 ?
C8 C9 . 1.389(12) ?
C9 H9A . 0.9300 ?
O2 Cd1 2_564 2.330(7) ?
O3 Cd1 1_556 2.629(7) ?
O4 Cd1 1_556 2.273(6) ?
O4 Cd2 1_565 2.311(7) ?
O6 Cd1 1_546 2.212(6) ?
O7 Cd1 2_654 2.548(7) ?
O7 H7B . 0.91(11) ?
O7 H7C . 0.93(5) ?
O8 H8A . 0.90(11) ?
O8 H8B . 0.89(5) ?

loop_
_geom_hbond_atom_site_label_D
_geom_hbond_atom_site_label_H
_geom_hbond_atom_site_label_A
_geom_hbond_distance_DH
_geom_hbond_distance_HA
_geom_hbond_distance_DA
_geom_hbond_angle_DHA
O7 H7C O8 0.93(5) 1.77(7) 2.628(12) 151(10)

loop_
_geom_torsion_atom_site_label_1
_geom_torsion_atom_site_label_2
_geom_torsion_atom_site_label_3
_geom_torsion_atom_site_label_4
_geom_torsion_site_symmetry_1
_geom_torsion_site_symmetry_4
_geom_torsion
O3 C1 C4 C9 . . -23.5(14)
O4 C1 C4 C9 . . 155.7(9)
O3 C1 C4 C5 . . 160.2(9)
O4 C1 C4 C5 . . -20.7(12)
C9 C4 C5 C6 . . -2.1(14)
C1 C4 C5 C6 . . 174.3(8)
C4 C5 C6 C7 . . -1.4(13)
C4 C5 C6 C2 . . -179.4(8)
O1 C2 C6 C5 . . 175.8(9)
O2 C2 C6 C5 . . -6.8(13)
O1 C2 C6 C7 . . -2.2(13)
O2 C2 C6 C7 . . 175.3(8)
C5 C6 C7 C8 . . 4.5(13)
C2 C6 C7 C8 . . -177.5(8)
C6 C7 C8 C9 . . -4.2(13)
C6 C7 C8 C3 . . 176.9(8)
O6 C3 C8 C7 . . -172.9(8)
O5 C3 C8 C7 . . 7.0(13)
O6 C3 C8 C9 . . 8.2(13)
O5 C3 C8 C9 . . -171.9(8)
C5 C4 C9 C8 . . 2.4(13)
C1 C4 C9 C8 . . -173.9(8)
C7 C8 C9 C4 . . 0.7(13)
C3 C8 C9 C4 . . 179.6(8)
O2 C2 O1 Cd1 . . -4.2(11)
C6 C2 O1 Cd1 . . 173.2(6)
O6 Cd1 O1 C2 1_564 . 41.5(8)
O4 Cd1 O1 C2 1_554 . -169.4(6)
O2 Cd1 O1 C2 2_564 . -59.3(7)
O7 Cd1 O1 C2 2_654 . 119.3(6)
O3 Cd1 O1 C2 1_554 . -145.9(7)
O1 C2 O2 Cd1 . 2_564 97.7(10)
C6 C2 O2 Cd1 . 2_564 -79.6(9)
O4 C1 O3 Cd1 . 1_556 -7.7(9)
C4 C1 O3 Cd1 . 1_556 171.4(8)
O3 C1 O4 Cd1 . 1_556 9.0(10)
C4 C1 O4 Cd1 . 1_556 -170.1(6)
O3 C1 O4 Cd2 . 1_565 124.9(8)
C4 C1 O4 Cd2 . 1_565 -54.2(11)
O6 C3 O5 Cd2 . . -17.2(15)
C8 C3 O5 Cd2 . . 163.0(6)
O4 Cd2 O5 C3 2_655 . -115.8(9)
O4 Cd2 O5 C3 1_545 . 64.2(9)
O7 Cd2 O5 C3 . . 168.3(9)
O7 Cd2 O5 C3 2_645 . -11.7(9)
O5 C3 O6 Cd1 . 1_546 -23.8(13)
C8 C3 O6 Cd1 . 1_546 156.0(6)
O5 Cd2 O7 Cd1 2_645 2_654 -57.3(2)
O5 Cd2 O7 Cd1 . 2_654 122.7(2)
O4 Cd2 O7 Cd1 2_655 2_654 27.6(2)
O4 Cd2 O7 Cd1 1_545 2_654 -152.4(2)
